data_7152228
loop_
_publ_author_name
'Zhang, Min'
'Hao, Erhong'
'Zhou, Jinyuan'
'Yu, Changjiang'
'Bai, Guifeng'
'Wang, Fengyun'
'Jiao, Lijuan'

_publ_section_title
;
 Synthesis of pyrrolyldipyrrinato BF(2) complexes by oxidative
 nucleophilic substitution of boron dipyrromethene with pyrrole.
;
_journal_issue 10
_journal_name_full 'Organic &amp; biomolecular chemistry'
_journal_page_first 2139
_journal_page_last 2145
_journal_paper_doi 10.1039/c2ob06689k
_journal_volume 10
_journal_year 2012
_chemical_formula_sum 'C22 H20 B F2 N3'
_chemical_formula_weight 375.22
_chemical_name_systematic
;
?
;
_space_group_IT_number 14
_symmetry_cell_setting monoclinic
_symmetry_space_group_name_Hall '-P 2ybc'
_symmetry_space_group_name_H-M 'P 1 21/c 1'
_atom_sites_solution_hydrogens geom
_atom_sites_solution_primary direct
_atom_sites_solution_secondary difmap
_audit_creation_method SHELXL-97
_cell_angle_alpha 90.00
_cell_angle_beta 94.1610(10)
_cell_angle_gamma 90.00
_cell_formula_units_Z 4
_cell_length_a 10.0277(7)
_cell_length_b 17.2775(12)
_cell_length_c 11.1652(8)
_cell_measurement_reflns_used 6227
_cell_measurement_temperature 293(2)
_cell_measurement_theta_max 26.62
_cell_measurement_theta_min 2.18
_cell_volume 1929.3(2)
_computing_cell_refinement 'Bruker SMART'
_computing_data_collection 'Bruker SMART'
_computing_data_reduction 'Bruker SAINT'
_computing_molecular_graphics 'Bruker SHELXTL'
_computing_publication_material 'Bruker SHELXTL'
_computing_structure_refinement 'SHELXL-97 (Sheldrick, 1997)'
_computing_structure_solution 'SHELXS-97 (Sheldrick, 1990)'
_diffrn_ambient_temperature 293(2)
_diffrn_measured_fraction_theta_full 0.994
_diffrn_measured_fraction_theta_max 0.994
_diffrn_measurement_device_type 'CCD area detector'
_diffrn_measurement_method 'phi and omega scans'
_diffrn_radiation_monochromator graphite
_diffrn_radiation_source 'fine-focus sealed tube'
_diffrn_radiation_type MoK\a
_diffrn_radiation_wavelength 0.71073
_diffrn_reflns_av_R_equivalents 0.0226
_diffrn_reflns_av_sigmaI/netI 0.0211
_diffrn_reflns_limit_h_max 13
_diffrn_reflns_limit_h_min -12
_diffrn_reflns_limit_k_max 22
_diffrn_reflns_limit_k_min -20
_diffrn_reflns_limit_l_max 14
_diffrn_reflns_limit_l_min -14
_diffrn_reflns_number 16484
_diffrn_reflns_theta_full 27.63
_diffrn_reflns_theta_max 27.63
_diffrn_reflns_theta_min 2.04
_exptl_absorpt_coefficient_mu 0.090
_exptl_absorpt_correction_T_max 0.9779
_exptl_absorpt_correction_T_min 0.9726
_exptl_absorpt_correction_type multi-scan
_exptl_crystal_colour colorless
_exptl_crystal_density_diffrn 1.292
_exptl_crystal_density_method 'not measured'
_exptl_crystal_description block
_exptl_crystal_F_000 784
_exptl_crystal_size_max 0.31
_exptl_crystal_size_mid 0.29
_exptl_crystal_size_min 0.25
_refine_diff_density_max 0.225
_refine_diff_density_min -0.170
_refine_diff_density_rms 0.034
_refine_ls_extinction_method none
_refine_ls_goodness_of_fit_ref 1.080
_refine_ls_hydrogen_treatment constr
_refine_ls_matrix_type full
_refine_ls_number_parameters 256
_refine_ls_number_reflns 4466
_refine_ls_number_restraints 0
_refine_ls_restrained_S_all 1.080
_refine_ls_R_factor_all 0.0684
_refine_ls_R_factor_gt 0.0463
_refine_ls_shift/su_max 0.003
_refine_ls_shift/su_mean 0.000
_refine_ls_structure_factor_coef Fsqd
_refine_ls_weighting_details 'calc w=1/[\s^2^(Fo^2^)+(0.1200P)^2^+0.0000P] where P=(Fo^2^+2Fc^2^)/3'
_refine_ls_weighting_scheme calc
_refine_ls_wR_factor_gt 0.1624
_refine_ls_wR_factor_ref 0.1858
_reflns_number_gt 3089
_reflns_number_total 4466
_reflns_threshold_expression >2sigma(I)
_cod_data_source_file c2ob06689k.txt
_cod_data_source_block 110728b_0m
_cod_depositor_comments
;
The following automatic conversions were performed:

'_symmetry_cell_setting' value 'Monoclinic' changed to 'monoclinic'
according to /home/saulius/struct/CIF-dictionaries/cif_core.dic
dictionary named 'cif_core.dic' version 2.4.1 from 2010-06-29.

Automatic conversion script
Id: cif_fix_values 1715 2011-07-08 13:25:40Z adriana 
;
_cod_original_sg_symbol_H-M 'P2(1)/c '
_cod_database_code 7152228

loop_
_symmetry_equiv_pos_as_xyz
'x, y, z'
'-x, y+1/2, -z+1/2'
'-x, -y, -z'
'x, -y-1/2, z-1/2'

loop_
_atom_site_label
_atom_site_type_symbol
_atom_site_fract_x
_atom_site_fract_y
_atom_site_fract_z
_atom_site_U_iso_or_equiv
_atom_site_adp_type
_atom_site_occupancy
_atom_site_symmetry_multiplicity
_atom_site_calc_flag
_atom_site_refinement_flags
B1 B 0.32433(18) 0.25561(11) 0.96702(18) 0.0560(5) Uani 1 1 d .
C1 C 0.23551(19) 0.13489(10) 0.85252(16) 0.0629(4) Uani 1 1 d .
H1 H 0.3076 0.1030 0.8754 0.075 Uiso 1 1 calc R
C2 C 0.1234(2) 0.11242(11) 0.78102(16) 0.0678(5) Uani 1 1 d .
H2 H 0.1068 0.0636 0.7482 0.081 Uiso 1 1 calc R
C3 C 0.04117(19) 0.17611(11) 0.76783(14) 0.0622(5) Uani 1 1 d .
H3 H -0.0413 0.1782 0.7241 0.075 Uiso 1 1 calc R
C4 C 0.10409(16) 0.23715(10) 0.83204(14) 0.0532(4) Uani 1 1 d .
C5 C 0.06629(15) 0.31431(9) 0.84796(13) 0.0498(4) Uani 1 1 d .
C6 C 0.14708(15) 0.36380(9) 0.91883(13) 0.0492(4) Uani 1 1 d .
C7 C 0.13214(16) 0.44296(10) 0.94275(14) 0.0563(4) Uani 1 1 d .
H7 H 0.0618 0.4743 0.9135 0.068 Uiso 1 1 calc R
C8 C 0.23903(18) 0.46553(10) 1.01642(15) 0.0602(4) Uani 1 1 d .
H8 H 0.2552 0.5152 1.0462 0.072 Uiso 1 1 calc R
C9 C 0.32125(16) 0.39988(9) 1.03964(13) 0.0520(4) Uani 1 1 d .
C10 C 0.44205(16) 0.40018(10) 1.11702(14) 0.0564(4) Uani 1 1 d .
C11 C 0.5148(2) 0.46372(12) 1.15837(17) 0.0749(5) Uani 1 1 d .
H11 H 0.4951 0.5151 1.1398 0.090 Uiso 1 1 calc R
C12 C 0.6228(2) 0.43750(15) 1.23274(17) 0.0832(6) Uani 1 1 d .
H12 H 0.6886 0.4680 1.2722 0.100 Uiso 1 1 calc R
C13 C 0.6146(2) 0.35938(14) 1.23709(18) 0.0774(6) Uani 1 1 d .
H13 H 0.6732 0.3267 1.2812 0.093 Uiso 1 1 calc R
C14 C -0.06089(15) 0.34320(9) 0.78539(13) 0.0494(4) Uani 1 1 d .
C15 C -0.05760(17) 0.38076(10) 0.67476(14) 0.0568(4) Uani 1 1 d .
C16 C -0.17730(19) 0.40370(10) 0.61546(14) 0.0611(5) Uani 1 1 d .
H16 H -0.1752 0.4288 0.5419 0.073 Uiso 1 1 calc R
C17 C -0.29938(17) 0.39072(9) 0.66134(15) 0.0581(4) Uani 1 1 d .
C18 C -0.30005(16) 0.35457(9) 0.77221(15) 0.0592(4) Uani 1 1 d .
H18 H -0.3814 0.3460 0.8050 0.071 Uiso 1 1 calc R
C19 C -0.18293(16) 0.33073(9) 0.83593(14) 0.0533(4) Uani 1 1 d .
C20 C 0.0724(2) 0.39704(16) 0.61879(19) 0.0928(7) Uani 1 1 d .
H20A H 0.1164 0.4402 0.6588 0.139 Uiso 1 1 calc R
H20B H 0.0542 0.4090 0.5352 0.139 Uiso 1 1 calc R
H20C H 0.1290 0.3523 0.6269 0.139 Uiso 1 1 calc R
C21 C -0.4261(2) 0.41529(13) 0.5921(2) 0.0836(6) Uani 1 1 d .
H21A H -0.4159 0.4670 0.5626 0.125 Uiso 1 1 calc R
H21B H -0.4985 0.4139 0.6438 0.125 Uiso 1 1 calc R
H21C H -0.4449 0.3807 0.5258 0.125 Uiso 1 1 calc R
C22 C -0.1894(2) 0.29361(14) 0.95754(16) 0.0778(6) Uani 1 1 d .
H22A H -0.1485 0.2434 0.9570 0.117 Uiso 1 1 calc R
H22B H -0.2811 0.2885 0.9756 0.117 Uiso 1 1 calc R
H22C H -0.1426 0.3253 1.0174 0.117 Uiso 1 1 calc R
F1 F 0.33876(11) 0.22028(6) 1.07930(9) 0.0755(3) Uani 1 1 d .
F2 F 0.44731(10) 0.25947(7) 0.92024(12) 0.0838(4) Uani 1 1 d .
N1 N 0.22463(13) 0.20976(8) 0.88402(11) 0.0541(4) Uani 1 1 d .
N2 N 0.26611(12) 0.33855(8) 0.97977(11) 0.0491(3) Uani 1 1 d .
N3 N 0.50680(15) 0.33716(10) 1.16644(14) 0.0689(4) Uani 1 1 d .
H3A H 0.4823 0.2899 1.1542 0.083 Uiso 1 1 calc R

loop_
_atom_site_aniso_label
_atom_site_aniso_U_11
_atom_site_aniso_U_22
_atom_site_aniso_U_33
_atom_site_aniso_U_23
_atom_site_aniso_U_13
_atom_site_aniso_U_12
B1 0.0428(9) 0.0582(11) 0.0670(11) -0.0002(8) 0.0035(8) 0.0054(8)
C1 0.0689(11) 0.0555(10) 0.0652(10) -0.0051(8) 0.0111(8) 0.0127(8)
C2 0.0830(13) 0.0595(10) 0.0606(10) -0.0124(8) 0.0042(9) 0.0036(9)
C3 0.0639(11) 0.0686(11) 0.0533(9) -0.0088(7) -0.0010(7) -0.0003(8)
C4 0.0491(8) 0.0596(10) 0.0510(8) -0.0013(7) 0.0032(6) 0.0034(7)
C5 0.0453(8) 0.0576(10) 0.0465(7) 0.0018(6) 0.0036(6) 0.0036(6)
C6 0.0439(8) 0.0557(9) 0.0481(8) 0.0017(6) 0.0027(6) 0.0061(6)
C7 0.0566(9) 0.0565(10) 0.0554(8) 0.0031(7) 0.0018(7) 0.0074(7)
C8 0.0660(10) 0.0528(10) 0.0613(9) -0.0020(7) 0.0012(8) 0.0000(8)
C9 0.0508(8) 0.0575(9) 0.0479(8) 0.0025(7) 0.0055(6) -0.0029(7)
C10 0.0509(9) 0.0675(11) 0.0506(8) 0.0045(7) 0.0028(7) -0.0054(7)
C11 0.0787(12) 0.0765(13) 0.0670(11) 0.0076(9) -0.0112(9) -0.0193(10)
C12 0.0716(12) 0.1063(17) 0.0688(12) 0.0070(11) -0.0144(9) -0.0271(12)
C13 0.0614(11) 0.0937(16) 0.0743(12) 0.0102(10) -0.0141(9) -0.0062(10)
C14 0.0490(8) 0.0534(9) 0.0452(7) -0.0020(6) -0.0015(6) 0.0039(6)
C15 0.0592(10) 0.0619(10) 0.0495(8) 0.0016(7) 0.0040(7) 0.0036(8)
C16 0.0727(12) 0.0583(10) 0.0502(8) 0.0058(7) -0.0094(8) 0.0012(8)
C17 0.0604(10) 0.0488(9) 0.0619(9) -0.0018(7) -0.0165(8) 0.0002(7)
C18 0.0464(9) 0.0622(10) 0.0677(10) 0.0035(8) -0.0056(7) -0.0028(7)
C19 0.0485(8) 0.0579(9) 0.0525(8) 0.0050(7) -0.0030(7) -0.0028(7)
C20 0.0745(14) 0.137(2) 0.0694(12) 0.0241(13) 0.0222(10) 0.0075(13)
C21 0.0713(12) 0.0835(14) 0.0906(14) 0.0069(11) -0.0308(10) 0.0050(10)
C22 0.0609(11) 0.1050(16) 0.0673(11) 0.0266(10) 0.0039(9) -0.0009(10)
F1 0.0782(7) 0.0648(7) 0.0799(7) 0.0129(5) -0.0194(5) 0.0001(5)
F2 0.0462(6) 0.0878(8) 0.1195(9) -0.0197(7) 0.0203(6) 0.0037(5)
N1 0.0498(7) 0.0554(8) 0.0576(7) -0.0036(6) 0.0064(6) 0.0081(6)
N2 0.0412(6) 0.0550(8) 0.0509(7) 0.0010(5) 0.0021(5) 0.0021(5)
N3 0.0597(9) 0.0716(10) 0.0732(9) 0.0056(7) -0.0107(7) -0.0032(7)

loop_
_atom_type_symbol
_atom_type_description
_atom_type_scat_dispersion_real
_atom_type_scat_dispersion_imag
_atom_type_scat_source
C C 0.0033 0.0016 'International Tables Vol C Tables 4.2.6.8 and 6.1.1.4'
H H 0.0000 0.0000 'International Tables Vol C Tables 4.2.6.8 and 6.1.1.4'
B B 0.0013 0.0007 'International Tables Vol C Tables 4.2.6.8 and 6.1.1.4'
N N 0.0061 0.0033 'International Tables Vol C Tables 4.2.6.8 and 6.1.1.4'
F F 0.0171 0.0103 'International Tables Vol C Tables 4.2.6.8 and 6.1.1.4'

loop_
_geom_angle_atom_site_label_1
_geom_angle_atom_site_label_2
_geom_angle_atom_site_label_3
_geom_angle
F2 B1 F1 109.01(14)
F2 B1 N1 111.03(15)
F1 B1 N1 109.77(14)
F2 B1 N2 110.03(14)
F1 B1 N2 109.64(14)
N1 B1 N2 107.35(13)
N1 C1 C2 109.96(16)
N1 C1 H1 125.0
C2 C1 H1 125.0
C3 C2 C1 106.99(16)
C3 C2 H2 126.5
C1 C2 H2 126.5
C2 C3 C4 107.67(16)
C2 C3 H3 126.2
C4 C3 H3 126.2
N1 C4 C3 107.72(15)
N1 C4 C5 120.52(14)
C3 C4 C5 131.76(15)
C6 C5 C4 120.48(14)
C6 C5 C14 120.29(14)
C4 C5 C14 119.21(14)
C5 C6 N2 121.85(14)
C5 C6 C7 130.08(14)
N2 C6 C7 108.07(13)
C8 C7 C6 107.71(14)
C8 C7 H7 126.1
C6 C7 H7 126.1
C7 C8 C9 107.70(15)
C7 C8 H8 126.1
C9 C8 H8 126.1
N2 C9 C8 109.04(14)
N2 C9 C10 126.74(14)
C8 C9 C10 124.21(15)
N3 C10 C11 105.99(15)
N3 C10 C9 126.64(15)
C11 C10 C9 127.36(17)
C10 C11 C12 108.08(19)
C10 C11 H11 126.0
C12 C11 H11 126.0
C13 C12 C11 107.40(17)
C13 C12 H12 126.3
C11 C12 H12 126.3
N3 C13 C12 108.16(17)
N3 C13 H13 125.9
C12 C13 H13 125.9
C15 C14 C19 120.31(14)
C15 C14 C5 119.60(14)
C19 C14 C5 120.06(13)
C16 C15 C14 118.67(15)
C16 C15 C20 119.47(16)
C14 C15 C20 121.86(15)
C17 C16 C15 122.50(15)
C17 C16 H16 118.8
C15 C16 H16 118.8
C16 C17 C18 117.82(14)
C16 C17 C21 120.28(17)
C18 C17 C21 121.90(18)
C17 C18 C19 122.10(16)
C17 C18 H18 119.0
C19 C18 H18 119.0
C18 C19 C14 118.57(14)
C18 C19 C22 119.80(15)
C14 C19 C22 121.62(14)
C15 C20 H20A 109.5
C15 C20 H20B 109.5
H20A C20 H20B 109.5
C15 C20 H20C 109.5
H20A C20 H20C 109.5
H20B C20 H20C 109.5
C17 C21 H21A 109.5
C17 C21 H21B 109.5
H21A C21 H21B 109.5
C17 C21 H21C 109.5
H21A C21 H21C 109.5
H21B C21 H21C 109.5
C19 C22 H22A 109.5
C19 C22 H22B 109.5
H22A C22 H22B 109.5
C19 C22 H22C 109.5
H22A C22 H22C 109.5
H22B C22 H22C 109.5
C1 N1 C4 107.66(14)
C1 N1 B1 126.32(14)
C4 N1 B1 125.97(14)
C9 N2 C6 107.47(13)
C9 N2 B1 128.66(13)
C6 N2 B1 123.65(13)
C13 N3 C10 110.35(17)
C13 N3 H3A 124.8
C10 N3 H3A 124.8

loop_
_geom_bond_atom_site_label_1
_geom_bond_atom_site_label_2
_geom_bond_distance
B1 F2 1.375(2)
B1 F1 1.392(2)
B1 N1 1.533(2)
B1 N2 1.558(2)
C1 N1 1.347(2)
C1 C2 1.387(3)
C1 H1 0.9300
C2 C3 1.376(3)
C2 H2 0.9300
C3 C4 1.399(2)
C3 H3 0.9300
C4 N1 1.386(2)
C4 C5 1.401(2)
C5 C6 1.386(2)
C5 C14 1.495(2)
C6 N2 1.4000(18)
C6 C7 1.404(2)
C7 C8 1.360(2)
C7 H7 0.9300
C8 C9 1.415(2)
C8 H8 0.9300
C9 N2 1.350(2)
C9 C10 1.436(2)
C10 N3 1.364(2)
C10 C11 1.379(3)
C11 C12 1.392(3)
C11 H11 0.9300
C12 C13 1.353(3)
C12 H12 0.9300
C13 N3 1.347(2)
C13 H13 0.9300
C14 C15 1.398(2)
C14 C19 1.401(2)
C15 C16 1.386(2)
C15 C20 1.512(3)
C16 C17 1.379(3)
C16 H16 0.9300
C17 C18 1.387(2)
C17 C21 1.500(2)
C18 C19 1.391(2)
C18 H18 0.9300
C19 C22 1.507(2)
C20 H20A 0.9600
C20 H20B 0.9600
C20 H20C 0.9600
C21 H21A 0.9600
C21 H21B 0.9600
C21 H21C 0.9600
C22 H22A 0.9600
C22 H22B 0.9600
C22 H22C 0.9600
N3 H3A 0.8600
